data_4109306
loop_
_publ_author_name
'Yasuhide Inokuma'
'Zin Seok Yoon'
'Dongho Kim'
'Atsuhiro Osuka'

_publ_section_title
;
 meso-Aryl-Substituted Subporphyrins: Synthesis, Structures, and Large
 Substituent Effects on Their Electronic Properties
;
_journal_name_full 'Journal of the American Chemical Society'
_journal_page_first 4747
_journal_page_last 4761
_journal_paper_doi 10.1021/ja069324z
_journal_volume 129
_journal_year 2007
_chemical_formula_moiety 'C46 H48 B N3 O, 2(C H4 O)'
_chemical_formula_sum 'C48 H56 B N3 O3'
_chemical_formula_weight 733.77
_chemical_name_systematic
; 
 ? 
;
_space_group_IT_number 15
_symmetry_cell_setting monoclinic
_symmetry_space_group_name_Hall '-C 2yc'
_symmetry_space_group_name_H-M 'C 1 2/c 1'
_atom_sites_solution_hydrogens geom
_atom_sites_solution_primary direct
_atom_sites_solution_secondary difmap
_audit_creation_method SHELXL-97
_cell_angle_alpha 90.00
_cell_angle_beta 130.0030(10)
_cell_angle_gamma 90.00
_cell_formula_units_Z 8
_cell_length_a 28.712(2)
_cell_length_b 16.7407(13)
_cell_length_c 22.2837(17)
_cell_measurement_reflns_used 6645
_cell_measurement_temperature 90(2)
_cell_measurement_theta_max 27.72
_cell_measurement_theta_min 2.28
_cell_volume 8204.6(11)
_computing_cell_refinement 'Bruker SMART'
_computing_data_collection 'Bruker SMART'
_computing_data_reduction 'Bruker SAINT'
_computing_molecular_graphics 'Bruker SHELXTL'
_computing_publication_material 'Bruker SHELXTL'
_computing_structure_refinement 'SHELXL-97 (Sheldrick, 1997)'
_computing_structure_solution 'SHELXS-97 (Sheldrick, 1990)'
_diffrn_ambient_temperature 90(2)
_diffrn_detector_area_resol_mean 8.366
_diffrn_measured_fraction_theta_full 0.927
_diffrn_measured_fraction_theta_max 0.927
_diffrn_measurement_device_type 'CCD area detector'
_diffrn_measurement_method 'phi and omega scans'
_diffrn_radiation_monochromator graphite
_diffrn_radiation_source 'fine-focus sealed tube'
_diffrn_radiation_type MoK\a
_diffrn_radiation_wavelength 0.71073
_diffrn_reflns_av_R_equivalents 0.0406
_diffrn_reflns_av_sigmaI/netI 0.0570
_diffrn_reflns_limit_h_max 38
_diffrn_reflns_limit_h_min -25
_diffrn_reflns_limit_k_max 20
_diffrn_reflns_limit_k_min -22
_diffrn_reflns_limit_l_max 28
_diffrn_reflns_limit_l_min -28
_diffrn_reflns_number 25388
_diffrn_reflns_theta_full 28.29
_diffrn_reflns_theta_max 28.29
_diffrn_reflns_theta_min 1.53
_exptl_absorpt_coefficient_mu 0.073
_exptl_absorpt_correction_T_max 0.9811
_exptl_absorpt_correction_T_min 0.9626
_exptl_absorpt_correction_type empirical
_exptl_crystal_colour orange
_exptl_crystal_density_diffrn 1.188
_exptl_crystal_density_meas 0
_exptl_crystal_description prism
_exptl_crystal_F_000 3152
_exptl_crystal_size_max 0.70
_exptl_crystal_size_mid 0.30
_exptl_crystal_size_min 0.30
_refine_diff_density_max 1.304
_refine_diff_density_min -0.490
_refine_diff_density_rms 0.059
_refine_ls_extinction_method none
_refine_ls_goodness_of_fit_ref 1.028
_refine_ls_hydrogen_treatment constr
_refine_ls_matrix_type full
_refine_ls_number_parameters 541
_refine_ls_number_reflns 9457
_refine_ls_number_restraints 0
_refine_ls_restrained_S_all 1.028
_refine_ls_R_factor_all 0.0975
_refine_ls_R_factor_gt 0.0675
_refine_ls_shift/su_max 0.000
_refine_ls_shift/su_mean 0.000
_refine_ls_structure_factor_coef Fsqd
_refine_ls_weighting_details 'calc w=1/[\s^2^(Fo^2^)+(0.0879P)^2^+11.0591P] where P=(Fo^2^+2Fc^2^)/3'
_refine_ls_weighting_scheme calc
_refine_ls_wR_factor_gt 0.1709
_refine_ls_wR_factor_ref 0.1881
_reflns_number_gt 6604
_reflns_number_total 9457
_reflns_threshold_expression >2sigma(I)
_cod_data_source_file ja069324zsi20061228_021824.cif
_cod_data_source_block asubme1
_cod_database_code 4109306

loop_
_symmetry_equiv_pos_as_xyz
'x, y, z'
'-x, y, -z+1/2'
'x+1/2, y+1/2, z'
'-x+1/2, y+1/2, -z+1/2'
'-x, -y, -z'
'x, -y, z-1/2'
'-x+1/2, -y+1/2, -z'
'x+1/2, -y+1/2, z-1/2'

loop_
_atom_site_label
_atom_site_type_symbol
_atom_site_fract_x
_atom_site_fract_y
_atom_site_fract_z
_atom_site_U_iso_or_equiv
_atom_site_adp_type
_atom_site_occupancy
_atom_site_symmetry_multiplicity
_atom_site_calc_flag
_atom_site_refinement_flags
_atom_site_disorder_assembly
_atom_site_disorder_group
O1 O 0.06546(8) 0.21405(10) 0.43889(9) 0.0301(4) Uani 1 1 d . . .
N3 N 0.08301(8) 0.17093(10) 0.55503(10) 0.0211(4) Uani 1 1 d . . .
N2 N 0.10792(9) 0.30557(11) 0.55182(11) 0.0218(4) Uani 1 1 d . . .
N1 N 0.16978(9) 0.19958(11) 0.56719(11) 0.0223(4) Uani 1 1 d . . .
C10 C 0.03209(10) 0.27750(13) 0.56421(12) 0.0210(5) Uani 1 1 d . . .
C9 C 0.06919(10) 0.33268(13) 0.56311(12) 0.0219(5) Uani 1 1 d . . .
C20 C 0.33676(10) 0.49988(13) 0.62597(12) 0.0206(4) Uani 1 1 d . . .
C1 C 0.19173(11) 0.12365(13) 0.59245(13) 0.0230(5) Uani 1 1 d . . .
C18 C 0.27710(10) 0.45068(13) 0.66040(13) 0.0226(5) Uani 1 1 d . . .
H18 H 0.2659 0.4550 0.6922 0.027 Uiso 1 1 calc R . .
C29 C -0.04945(10) 0.31152(14) 0.64428(14) 0.0249(5) Uani 1 1 d . . .
H29 H -0.0507 0.2883 0.6821 0.030 Uiso 1 1 calc R . .
C15 C 0.15573(10) 0.06712(13) 0.59396(13) 0.0227(5) Uani 1 1 d . . .
C19 C 0.31942(10) 0.50344(13) 0.67166(12) 0.0209(4) Uani 1 1 d . . .
H19 H 0.3370 0.5429 0.7115 0.025 Uiso 1 1 calc R . .
C38 C 0.23641(10) -0.03643(13) 0.68082(13) 0.0234(5) Uani 1 1 d . . .
H38 H 0.2653 0.0050 0.7108 0.028 Uiso 1 1 calc R . .
C39 C 0.25506(10) -0.11537(14) 0.69970(13) 0.0239(5) Uani 1 1 d . . .
H39 H 0.2965 -0.1269 0.7422 0.029 Uiso 1 1 calc R . .
C40 C 0.21423(11) -0.17837(13) 0.65758(13) 0.0222(5) Uani 1 1 d . . .
C27 C -0.00995(10) 0.30900(13) 0.57581(12) 0.0206(4) Uani 1 1 d . . .
C30 C -0.08497(10) 0.37856(14) 0.60308(13) 0.0245(5) Uani 1 1 d . A .
C28 C -0.01238(10) 0.27773(13) 0.63168(13) 0.0226(5) Uani 1 1 d . . .
H28 H 0.0118 0.2326 0.6616 0.027 Uiso 1 1 calc R . .
C37 C 0.17621(10) -0.01669(13) 0.61872(13) 0.0217(5) Uani 1 1 d . . .
C17 C 0.25092(11) 0.39162(13) 0.60328(13) 0.0233(5) Uani 1 1 d . . .
C13 C 0.06599(10) 0.06309(14) 0.59716(13) 0.0235(5) Uani 1 1 d . . .
H13 H 0.0667 0.0098 0.6123 0.028 Uiso 1 1 calc R . .
C11 C 0.04297(10) 0.19501(13) 0.56508(12) 0.0207(4) Uani 1 1 d . . .
C42 C 0.13462(11) -0.07944(13) 0.57830(13) 0.0240(5) Uani 1 1 d . . .
H42 H 0.0929 -0.0678 0.5371 0.029 Uiso 1 1 calc R . .
C14 C 0.10217(10) 0.09380(13) 0.57889(12) 0.0219(5) Uani 1 1 d . . .
C5 C 0.20429(11) 0.33513(13) 0.58649(13) 0.0236(5) Uani 1 1 d . . .
C32 C -0.04725(10) 0.37466(14) 0.53224(13) 0.0253(5) Uani 1 1 d . . .
H32 H -0.0476 0.3964 0.4926 0.030 Uiso 1 1 calc R . .
C7 C 0.13603(10) 0.43171(13) 0.59454(13) 0.0235(5) Uani 1 1 d . . .
H7 H 0.1565 0.4816 0.6096 0.028 Uiso 1 1 calc R . .
C4 C 0.21418(11) 0.25201(14) 0.58738(13) 0.0244(5) Uani 1 1 d . . .
C41 C 0.15333(11) -0.15803(13) 0.59748(13) 0.0244(5) Uani 1 1 d . . .
H41 H 0.1241 -0.1994 0.5691 0.029 Uiso 1 1 calc R . .
C22 C 0.26975(11) 0.38622(15) 0.55913(14) 0.0281(5) Uani 1 1 d . . .
H22 H 0.2536 0.3453 0.5209 0.034 Uiso 1 1 calc R . .
C8 C 0.08583(10) 0.41452(13) 0.58772(13) 0.0235(5) Uani 1 1 d . . .
H8 H 0.0658 0.4504 0.5975 0.028 Uiso 1 1 calc R . .
C2 C 0.25399(11) 0.12634(14) 0.62333(14) 0.0258(5) Uani 1 1 d . . .
H2 H 0.2808 0.0821 0.6424 0.031 Uiso 1 1 calc R . .
C31 C -0.08360(10) 0.40847(14) 0.54597(14) 0.0276(5) Uani 1 1 d . . .
H31 H -0.1082 0.4532 0.5157 0.033 Uiso 1 1 calc R . .
C43 C 0.23465(11) -0.26566(13) 0.67311(14) 0.0265(5) Uani 1 1 d . . .
C23 C 0.38005(10) 0.55972(14) 0.63276(13) 0.0251(5) Uani 1 1 d . . .
C12 C 0.03006(10) 0.12409(13) 0.58907(13) 0.0233(5) Uani 1 1 d . . .
H12 H 0.0018 0.1202 0.5977 0.028 Uiso 1 1 calc R . .
C21 C 0.31134(11) 0.43914(14) 0.57015(13) 0.0266(5) Uani 1 1 d . . .
H21 H 0.3230 0.4342 0.5390 0.032 Uiso 1 1 calc R . .
C3 C 0.26761(11) 0.20483(14) 0.62024(14) 0.0272(5) Uani 1 1 d . . .
H3 H 0.3054 0.2240 0.6368 0.033 Uiso 1 1 calc R . .
C25 C 0.41281(11) 0.61057(15) 0.70700(14) 0.0311(5) Uani 1 1 d . . .
H25A H 0.3832 0.6442 0.7034 0.047 Uiso 1 1 calc R . .
H25B H 0.4430 0.6445 0.7123 0.047 Uiso 1 1 calc R . .
H25C H 0.4332 0.5755 0.7528 0.047 Uiso 1 1 calc R . .
C6 C 0.15197(11) 0.36045(13) 0.57478(13) 0.0224(5) Uani 1 1 d . . .
C46 C 0.19382(13) -0.31600(15) 0.68051(16) 0.0375(6) Uani 1 1 d . . .
H46A H 0.2068 -0.3720 0.6897 0.056 Uiso 1 1 calc R . .
H46B H 0.1515 -0.3119 0.6320 0.056 Uiso 1 1 calc R . .
H46C H 0.1971 -0.2963 0.7245 0.056 Uiso 1 1 calc R . .
C33 C -0.12329(12) 0.41780(16) 0.62055(15) 0.0349(6) Uani 1 1 d . . .
C45 C 0.30063(12) -0.27599(15) 0.74794(14) 0.0338(6) Uani 1 1 d . . .
H45A H 0.3276 -0.2483 0.7421 0.051 Uiso 1 1 calc R . .
H45B H 0.3108 -0.3330 0.7573 0.051 Uiso 1 1 calc R . .
H45C H 0.3057 -0.2533 0.7924 0.051 Uiso 1 1 calc R . .
C26 C 0.42782(12) 0.51553(18) 0.63489(16) 0.0376(6) Uani 1 1 d . . .
H26A H 0.4489 0.4765 0.6777 0.056 Uiso 1 1 calc R . .
H26B H 0.4573 0.5540 0.6433 0.056 Uiso 1 1 calc R . .
H26C H 0.4078 0.4878 0.5850 0.056 Uiso 1 1 calc R . .
C44 C 0.22846(13) -0.29578(14) 0.60333(15) 0.0331(6) Uani 1 1 d . . .
H44A H 0.2539 -0.2632 0.5979 0.050 Uiso 1 1 calc R . .
H44B H 0.1859 -0.2917 0.5554 0.050 Uiso 1 1 calc R . .
H44C H 0.2416 -0.3517 0.6121 0.050 Uiso 1 1 calc R . .
C24 C 0.34302(13) 0.61524(16) 0.56123(15) 0.0352(6) Uani 1 1 d . . .
H24A H 0.3222 0.5835 0.5133 0.053 Uiso 1 1 calc R . .
H24B H 0.3703 0.6536 0.5645 0.053 Uiso 1 1 calc R . .
H24C H 0.3128 0.6441 0.5603 0.053 Uiso 1 1 calc R . .
C16 C 0.08445(13) 0.24741(17) 0.39921(15) 0.0373(6) Uani 1 1 d . . .
H16A H 0.0927 0.3045 0.4114 0.056 Uiso 1 1 calc R . .
H16B H 0.0523 0.2404 0.3426 0.056 Uiso 1 1 calc R . .
H16C H 0.1215 0.2204 0.4162 0.056 Uiso 1 1 calc R . .
B1 B 0.10494(12) 0.22305(15) 0.52334(15) 0.0232(5) Uani 1 1 d . . .
C34A C -0.1682(2) 0.4770(3) 0.5565(3) 0.0317(12) Uani 0.534(4) 1 d P A 1
H34A H -0.1953 0.4968 0.5657 0.047 Uiso 0.534(4) 1 calc PR A 1
H34B H -0.1923 0.4503 0.5054 0.047 Uiso 0.534(4) 1 calc PR A 1
H34C H -0.1460 0.5218 0.5572 0.047 Uiso 0.534(4) 1 calc PR A 1
C35A C -0.0849(2) 0.4474(4) 0.6980(3) 0.0388(14) Uani 0.534(4) 1 d P A 1
H35A H -0.1096 0.4708 0.7096 0.058 Uiso 0.534(4) 1 calc PR A 1
H35B H -0.0579 0.4884 0.7036 0.058 Uiso 0.534(4) 1 calc PR A 1
H35C H -0.0604 0.4036 0.7346 0.058 Uiso 0.534(4) 1 calc PR A 1
C36A C -0.1664(2) 0.3456(3) 0.6098(3) 0.0321(12) Uani 0.534(4) 1 d P A 1
H36A H -0.1410 0.3047 0.6498 0.048 Uiso 0.534(4) 1 calc PR A 1
H36B H -0.1889 0.3219 0.5577 0.048 Uiso 0.534(4) 1 calc PR A 1
H36C H -0.1952 0.3670 0.6155 0.048 Uiso 0.534(4) 1 calc PR A 1
C34B C -0.1057(3) 0.5156(3) 0.6369(3) 0.0335(14) Uani 0.466(4) 1 d P A 2
H34D H -0.1284 0.5417 0.6504 0.050 Uiso 0.466(4) 1 calc PR A 2
H34E H -0.1164 0.5402 0.5896 0.050 Uiso 0.466(4) 1 calc PR A 2
H34F H -0.0620 0.5218 0.6803 0.050 Uiso 0.466(4) 1 calc PR A 2
C35B C -0.1043(3) 0.3955(4) 0.7028(3) 0.0352(15) Uani 0.466(4) 1 d P A 2
H35D H -0.0612 0.4081 0.7446 0.053 Uiso 0.466(4) 1 calc PR A 2
H35E H -0.1110 0.3383 0.7040 0.053 Uiso 0.466(4) 1 calc PR A 2
H35F H -0.1289 0.4264 0.7108 0.053 Uiso 0.466(4) 1 calc PR A 2
C36B C -0.1880(2) 0.4132(4) 0.5594(3) 0.0354(14) Uani 0.466(4) 1 d P A 2
H36D H -0.2010 0.3573 0.5512 0.053 Uiso 0.466(4) 1 calc PR A 2
H36E H -0.1992 0.4350 0.5109 0.053 Uiso 0.466(4) 1 calc PR A 2
H36F H -0.2080 0.4442 0.5745 0.053 Uiso 0.466(4) 1 calc PR A 2
O1S O 0.07933(13) 0.40112(14) 0.16399(19) 0.0732(8) Uani 1 1 d . . .
H1S H 0.0854 0.3517 0.1717 0.110 Uiso 1 1 calc R . .
C1S C 0.02124(16) 0.4208(2) 0.1431(2) 0.0582(9) Uani 1 1 d . . .
H1S1 H 0.0165 0.3908 0.1766 0.087 Uiso 1 1 calc R . .
H1S2 H -0.0117 0.4067 0.0882 0.087 Uiso 1 1 calc R . .
H1S3 H 0.0197 0.4782 0.1504 0.087 Uiso 1 1 calc R . .
O2S O 0.05844(12) 0.76376(15) 0.65051(19) 0.0822(9) Uani 1 1 d . . .
H2S H 0.0205 0.7689 0.6215 0.123 Uiso 1 1 calc R . .
C2S C 0.08669(17) 0.8322(2) 0.6968(2) 0.0647(10) Uani 1 1 d . . .
H2S1 H 0.0915 0.8268 0.7443 0.097 Uiso 1 1 calc R . .
H2S2 H 0.0616 0.8791 0.6672 0.097 Uiso 1 1 calc R . .
H2S3 H 0.1267 0.8385 0.7112 0.097 Uiso 1 1 calc R . .

loop_
_atom_site_aniso_label
_atom_site_aniso_U_11
_atom_site_aniso_U_22
_atom_site_aniso_U_33
_atom_site_aniso_U_23
_atom_site_aniso_U_13
_atom_site_aniso_U_12
O1 0.0373(10) 0.0319(9) 0.0248(9) -0.0027(7) 0.0217(8) -0.0048(8)
N3 0.0244(10) 0.0182(9) 0.0227(9) -0.0030(7) 0.0160(8) -0.0037(7)
N2 0.0256(10) 0.0207(9) 0.0241(9) 0.0008(7) 0.0183(9) -0.0026(8)
N1 0.0298(11) 0.0193(9) 0.0268(10) -0.0034(7) 0.0223(9) -0.0037(8)
C10 0.0222(11) 0.0209(11) 0.0182(10) 0.0016(8) 0.0123(9) -0.0005(9)
C9 0.0243(11) 0.0213(11) 0.0212(11) 0.0032(8) 0.0152(10) 0.0023(9)
C20 0.0189(11) 0.0225(11) 0.0219(11) 0.0029(8) 0.0138(9) 0.0012(8)
C1 0.0314(12) 0.0200(11) 0.0253(11) -0.0040(9) 0.0218(11) -0.0013(9)
C18 0.0281(12) 0.0243(11) 0.0249(11) 0.0018(9) 0.0213(10) 0.0019(9)
C29 0.0254(12) 0.0255(12) 0.0288(12) 0.0035(9) 0.0197(11) 0.0008(9)
C15 0.0286(12) 0.0214(11) 0.0222(11) -0.0054(9) 0.0182(10) -0.0042(9)
C19 0.0208(11) 0.0223(11) 0.0206(10) -0.0003(8) 0.0138(9) 0.0000(9)
C38 0.0269(12) 0.0231(11) 0.0242(11) -0.0073(9) 0.0183(10) -0.0060(9)
C39 0.0245(12) 0.0279(12) 0.0221(11) -0.0019(9) 0.0163(10) 0.0013(9)
C40 0.0312(12) 0.0206(11) 0.0233(11) -0.0020(9) 0.0214(10) -0.0009(9)
C27 0.0184(11) 0.0207(11) 0.0205(10) -0.0021(8) 0.0115(9) -0.0026(8)
C30 0.0174(11) 0.0255(12) 0.0289(12) 0.0039(9) 0.0142(10) 0.0024(9)
C28 0.0245(11) 0.0177(10) 0.0249(11) 0.0039(9) 0.0156(10) 0.0015(9)
C37 0.0282(12) 0.0210(11) 0.0235(11) -0.0030(9) 0.0201(10) -0.0008(9)
C17 0.0282(12) 0.0205(11) 0.0303(12) -0.0016(9) 0.0230(11) -0.0028(9)
C13 0.0260(12) 0.0220(11) 0.0252(11) -0.0024(9) 0.0177(10) -0.0055(9)
C11 0.0199(11) 0.0234(11) 0.0199(10) -0.0016(8) 0.0133(9) -0.0030(9)
C42 0.0252(12) 0.0248(12) 0.0222(11) -0.0024(9) 0.0154(10) -0.0024(9)
C14 0.0272(12) 0.0185(11) 0.0211(11) -0.0043(8) 0.0160(10) -0.0038(9)
C5 0.0323(13) 0.0227(11) 0.0276(12) -0.0028(9) 0.0247(11) -0.0057(9)
C32 0.0244(12) 0.0274(12) 0.0233(11) 0.0050(9) 0.0150(10) 0.0011(9)
C7 0.0288(12) 0.0184(11) 0.0252(11) 0.0019(9) 0.0183(10) 0.0002(9)
C4 0.0305(12) 0.0271(12) 0.0272(12) -0.0052(9) 0.0239(11) -0.0059(10)
C41 0.0306(12) 0.0205(11) 0.0250(11) -0.0055(9) 0.0192(11) -0.0069(9)
C22 0.0328(13) 0.0302(13) 0.0308(12) -0.0099(10) 0.0248(12) -0.0100(10)
C8 0.0277(12) 0.0203(11) 0.0241(11) 0.0039(9) 0.0173(10) 0.0027(9)
C2 0.0346(13) 0.0239(12) 0.0311(12) -0.0048(9) 0.0267(12) -0.0018(10)
C31 0.0210(11) 0.0288(12) 0.0271(12) 0.0091(10) 0.0128(10) 0.0070(9)
C43 0.0368(13) 0.0193(11) 0.0255(12) 0.0007(9) 0.0210(11) 0.0025(10)
C23 0.0216(11) 0.0311(12) 0.0251(11) -0.0024(9) 0.0161(10) -0.0067(9)
C12 0.0241(12) 0.0219(11) 0.0259(11) -0.0027(9) 0.0169(10) -0.0052(9)
C21 0.0310(13) 0.0330(13) 0.0270(12) -0.0043(10) 0.0237(11) -0.0053(10)
C3 0.0318(13) 0.0286(12) 0.0314(13) -0.0051(10) 0.0249(12) -0.0025(10)
C25 0.0269(13) 0.0371(14) 0.0314(13) -0.0073(11) 0.0197(11) -0.0116(11)
C6 0.0302(12) 0.0205(11) 0.0223(11) 0.0011(9) 0.0195(10) -0.0039(9)
C46 0.0511(17) 0.0256(13) 0.0394(15) 0.0057(11) 0.0307(14) -0.0013(12)
C33 0.0278(13) 0.0443(15) 0.0395(14) 0.0155(12) 0.0248(12) 0.0136(11)
C45 0.0403(15) 0.0274(13) 0.0286(13) 0.0030(10) 0.0198(12) 0.0080(11)
C26 0.0247(13) 0.0553(17) 0.0377(14) -0.0111(12) 0.0223(12) -0.0094(12)
C44 0.0460(16) 0.0243(12) 0.0315(13) -0.0013(10) 0.0261(13) 0.0059(11)
C24 0.0395(15) 0.0356(14) 0.0326(13) 0.0017(11) 0.0241(13) -0.0095(12)
C16 0.0482(17) 0.0426(15) 0.0301(13) 0.0024(11) 0.0293(13) 0.0004(13)
B1 0.0288(14) 0.0215(12) 0.0261(13) -0.0021(10) 0.0207(12) -0.0023(10)
C34A 0.027(2) 0.030(3) 0.038(3) 0.001(2) 0.021(2) 0.010(2)
C35A 0.031(3) 0.046(3) 0.033(3) -0.009(2) 0.018(2) 0.009(2)
C36A 0.028(2) 0.043(3) 0.035(3) 0.004(2) 0.025(2) 0.006(2)
C34B 0.037(3) 0.031(3) 0.044(3) -0.004(2) 0.030(3) 0.002(2)
C35B 0.041(3) 0.043(4) 0.036(3) 0.004(3) 0.030(3) 0.010(3)
C36B 0.028(3) 0.044(4) 0.038(3) -0.010(3) 0.022(3) -0.002(2)
O1S 0.0838(19) 0.0459(14) 0.126(2) 0.0004(15) 0.084(2) 0.0015(13)
C1S 0.072(2) 0.0515(19) 0.082(2) -0.0249(18) 0.064(2) -0.0175(17)
O2S 0.0509(15) 0.0565(16) 0.099(2) -0.0132(15) 0.0303(16) -0.0070(12)
C2S 0.058(2) 0.060(2) 0.060(2) -0.0139(18) 0.0308(19) -0.0239(18)

loop_
_atom_type_symbol
_atom_type_description
_atom_type_scat_dispersion_real
_atom_type_scat_dispersion_imag
_atom_type_scat_source
C C 0.0033 0.0016 'International Tables Vol C Tables 4.2.6.8 and 6.1.1.4'
H H 0.0000 0.0000 'International Tables Vol C Tables 4.2.6.8 and 6.1.1.4'
B B 0.0013 0.0007 'International Tables Vol C Tables 4.2.6.8 and 6.1.1.4'
N N 0.0061 0.0033 'International Tables Vol C Tables 4.2.6.8 and 6.1.1.4'
O O 0.0106 0.0060 'International Tables Vol C Tables 4.2.6.8 and 6.1.1.4'

loop_
_geom_angle_atom_site_label_1
_geom_angle_atom_site_label_2
_geom_angle_atom_site_label_3
_geom_angle
C16 O1 B1 118.35(19)
C11 N3 C14 112.64(18)
C11 N3 B1 124.09(19)
C14 N3 B1 123.26(19)
C9 N2 C6 111.97(18)
C9 N2 B1 123.52(19)
C6 N2 B1 124.35(19)
C4 N1 C1 112.1(2)
C4 N1 B1 123.60(19)
C1 N1 B1 124.29(19)
C11 C10 C9 118.3(2)
C11 C10 C27 122.83(19)
C9 C10 C27 118.31(19)
N2 C9 C10 119.66(19)
N2 C9 C8 106.04(19)
C10 C9 C8 132.9(2)
C19 C20 C21 117.1(2)
C19 C20 C23 123.4(2)
C21 C20 C23 119.50(19)
N1 C1 C15 118.7(2)
N1 C1 C2 105.57(19)
C15 C1 C2 135.0(2)
C19 C18 C17 120.89(19)
C28 C29 C30 121.9(2)
C1 C15 C14 118.7(2)
C1 C15 C37 121.3(2)
C14 C15 C37 119.74(19)
C18 C19 C20 121.5(2)
C39 C38 C37 121.3(2)
C38 C39 C40 121.5(2)
C39 C40 C41 116.9(2)
C39 C40 C43 122.3(2)
C41 C40 C43 120.7(2)
C28 C27 C32 117.3(2)
C28 C27 C10 122.4(2)
C32 C27 C10 120.22(19)
C31 C30 C29 117.0(2)
C31 C30 C33 121.7(2)
C29 C30 C33 121.3(2)
C29 C28 C27 121.0(2)
C38 C37 C42 117.5(2)
C38 C37 C15 122.4(2)
C42 C37 C15 120.0(2)
C18 C17 C22 117.7(2)
C18 C17 C5 123.76(19)
C22 C17 C5 118.6(2)
C12 C13 C14 108.38(19)
N3 C11 C10 119.22(19)
N3 C11 C12 105.15(18)
C10 C11 C12 134.5(2)
C41 C42 C37 121.0(2)
N3 C14 C15 119.49(19)
N3 C14 C13 105.37(19)
C15 C14 C13 133.9(2)
C6 C5 C4 118.4(2)
C6 C5 C17 122.5(2)
C4 C5 C17 118.9(2)
C31 C32 C27 121.2(2)
C8 C7 C6 107.9(2)
N1 C4 C5 119.4(2)
N1 C4 C3 106.2(2)
C5 C4 C3 133.2(2)
C42 C41 C40 121.8(2)
C21 C22 C17 121.1(2)
C7 C8 C9 108.0(2)
C3 C2 C1 107.9(2)
C32 C31 C30 121.6(2)
C45 C43 C40 112.4(2)
C45 C43 C44 108.9(2)
C40 C43 C44 107.90(18)
C45 C43 C46 108.5(2)
C40 C43 C46 109.9(2)
C44 C43 C46 109.2(2)
C20 C23 C25 111.55(18)
C20 C23 C26 110.0(2)
C25 C23 C26 108.6(2)
C20 C23 C24 108.54(19)
C25 C23 C24 108.6(2)
C26 C23 C24 109.5(2)
C13 C12 C11 107.98(19)
C22 C21 C20 121.6(2)
C2 C3 C4 107.7(2)
N2 C6 C5 119.0(2)
N2 C6 C7 105.72(19)
C5 C6 C7 134.3(2)
C35A C33 C36B 134.1(4)
C35A C33 C34A 116.3(3)
C36B C33 C34A 49.1(3)
C35A C33 C30 109.7(3)
C36B C33 C30 116.1(3)
C34A C33 C30 110.8(2)
C35A C33 C35B 41.5(3)
C36B C33 C35B 111.0(4)
C34A C33 C35B 133.8(3)
C30 C33 C35B 115.1(3)
C35A C33 C36A 111.2(4)
C36B C33 C36A 54.9(3)
C34A C33 C36A 103.8(3)
C30 C33 C36A 104.3(2)
C35B C33 C36A 70.1(3)
C35A C33 C34B 60.3(3)
C36B C33 C34B 106.5(4)
C34A C33 C34B 61.7(3)
C30 C33 C34B 107.9(2)
C35B C33 C34B 98.4(3)
C36A C33 C34B 147.7(3)
O1 B1 N3 109.72(19)
O1 B1 N1 115.25(19)
N3 B1 N1 105.29(19)
O1 B1 N2 115.4(2)
N3 B1 N2 105.37(18)
N1 B1 N2 104.90(19)

loop_
_geom_bond_atom_site_label_1
_geom_bond_atom_site_label_2
_geom_bond_distance
O1 C16 1.418(3)
O1 B1 1.451(3)
N3 C11 1.366(3)
N3 C14 1.370(3)
N3 B1 1.493(3)
N2 C9 1.366(3)
N2 C6 1.369(3)
N2 B1 1.500(3)
N1 C4 1.364(3)
N1 C1 1.369(3)
N1 B1 1.495(3)
C10 C11 1.413(3)
C10 C9 1.422(3)
C10 C27 1.484(3)
C9 C8 1.438(3)
C20 C19 1.393(3)
C20 C21 1.395(3)
C20 C23 1.526(3)
C1 C15 1.418(3)
C1 C2 1.446(3)
C18 C19 1.388(3)
C18 C17 1.390(3)
C29 C28 1.384(3)
C29 C30 1.392(3)
C15 C14 1.419(3)
C15 C37 1.484(3)
C38 C39 1.386(3)
C38 C37 1.392(3)
C39 C40 1.398(3)
C40 C41 1.399(3)
C40 C43 1.529(3)
C27 C28 1.393(3)
C27 C32 1.400(3)
C30 C31 1.392(3)
C30 C33 1.531(3)
C37 C42 1.399(3)
C17 C22 1.397(3)
C17 C5 1.477(3)
C13 C12 1.379(3)
C13 C14 1.433(3)
C11 C12 1.445(3)
C42 C41 1.381(3)
C5 C6 1.414(3)
C5 C4 1.418(3)
C32 C31 1.383(3)
C7 C8 1.379(3)
C7 C6 1.444(3)
C4 C3 1.439(3)
C22 C21 1.376(3)
C2 C3 1.385(3)
C43 C45 1.529(3)
C43 C44 1.532(3)
C43 C46 1.536(3)
C23 C25 1.532(3)
C23 C26 1.532(3)
C23 C24 1.535(3)
C33 C35A 1.412(5)
C33 C36B 1.435(6)
C33 C34A 1.521(5)
C33 C35B 1.585(6)
C33 C36A 1.634(5)
C33 C34B 1.683(6)
O1S C1S 1.452(4)
O2S C2S 1.399(4)
